data_4087287
loop_
_publ_author_name
'He, Jiao'
'Deng, Cheng-Long'
'Li, Yao'
'Li, Yu-Long'
'Wu, Yu'
'Zou, Li-Ke'
'Mu, Chao'
'Luo, Qiang'
'Xie, Bin'
'Wei, Jian'
'Hu, Jing-Wen'
'Zhao, Pei-Hua'
'Zheng, Wen'

_publ_section_title
;
 A New Route to the Synthesis of Phosphine-Substituted Diiron Aza- and
 Oxadithiolate Complexes
;
_journal_issue 7
_journal_name_full Organometallics
_journal_page_first 1322
_journal_paper_doi 10.1021/acs.organomet.7b00040
_journal_volume 36
_journal_year 2017
_chemical_formula_sum 'C21 H18 Fe2 N O5 P S2'
_chemical_formula_weight 571.15
_chemical_name_systematic
; 
 ? 
;
_space_group_IT_number 14
_symmetry_cell_setting monoclinic
_symmetry_space_group_name_Hall '-P 2yn'
_symmetry_space_group_name_H-M 'P 1 21/n 1'
_atom_sites_solution_hydrogens geom
_atom_sites_solution_primary direct
_atom_sites_solution_secondary difmap
_audit_creation_method SHELXL-97
_cell_angle_alpha 90.00
_cell_angle_beta 103.9760(10)
_cell_angle_gamma 90.00
_cell_formula_units_Z 4
_cell_length_a 12.5699(6)
_cell_length_b 10.4670(5)
_cell_length_c 17.8722(9)
_cell_measurement_reflns_used 8551
_cell_measurement_temperature 100(2)
_cell_measurement_theta_max 27.6982
_cell_measurement_theta_min 2.3487
_cell_volume 2281.82(19)
_computing_structure_refinement 'SHELXL-97 (Sheldrick, 1997)'
_computing_structure_solution 'SHELXS-97 (Sheldrick, 1990)'
_diffrn_ambient_temperature 100(2)
_diffrn_measured_fraction_theta_full 0.998
_diffrn_measured_fraction_theta_max 0.998
_diffrn_measurement_device_type bruker-CCD
_diffrn_radiation_monochromator graphite
_diffrn_radiation_source 'fine-focus sealed tube'
_diffrn_radiation_type MoK\a
_diffrn_radiation_wavelength 0.71073
_diffrn_reflns_av_R_equivalents 0.0141
_diffrn_reflns_av_sigmaI/netI 0.0164
_diffrn_reflns_limit_h_max 14
_diffrn_reflns_limit_h_min -14
_diffrn_reflns_limit_k_max 12
_diffrn_reflns_limit_k_min -10
_diffrn_reflns_limit_l_max 19
_diffrn_reflns_limit_l_min -21
_diffrn_reflns_number 11279
_diffrn_reflns_theta_full 25.01
_diffrn_reflns_theta_max 25.01
_diffrn_reflns_theta_min 3.05
_exptl_absorpt_coefficient_mu 1.558
_exptl_absorpt_correction_T_max 0.7776
_exptl_absorpt_correction_T_min 0.7562
_exptl_absorpt_correction_type multi-scan
_exptl_absorpt_process_details sadabs
_exptl_crystal_colour yellow
_exptl_crystal_density_diffrn 1.663
_exptl_crystal_density_method 'not measured'
_exptl_crystal_description block
_exptl_crystal_F_000 1160
_exptl_crystal_size_max 0.19
_exptl_crystal_size_mid 0.18
_exptl_crystal_size_min 0.17
_refine_diff_density_max 0.325
_refine_diff_density_min -0.242
_refine_diff_density_rms 0.049
_refine_ls_extinction_method none
_refine_ls_goodness_of_fit_ref 1.026
_refine_ls_hydrogen_treatment mixed
_refine_ls_matrix_type full
_refine_ls_number_parameters 289
_refine_ls_number_reflns 4021
_refine_ls_number_restraints 0
_refine_ls_restrained_S_all 1.026
_refine_ls_R_factor_all 0.0224
_refine_ls_R_factor_gt 0.0194
_refine_ls_shift/su_max 0.003
_refine_ls_shift/su_mean 0.000
_refine_ls_structure_factor_coef Fsqd
_refine_ls_weighting_details 'calc w=1/[\s^2^(Fo^2^)+(0.0158P)^2^+1.7849P] where P=(Fo^2^+2Fc^2^)/3'
_refine_ls_weighting_scheme calc
_refine_ls_wR_factor_gt 0.0438
_refine_ls_wR_factor_ref 0.0453
_reflns_number_gt 3698
_reflns_number_total 4021
_reflns_threshold_expression >2sigma(I)
_cod_data_source_file om7b00040_si_002.cif
_cod_data_source_block 9
_cod_original_sg_symbol_H-M P21/n
_cod_database_code 4087287

loop_
_symmetry_equiv_pos_as_xyz
'x, y, z'
'-x+1/2, y+1/2, -z+1/2'
'-x, -y, -z'
'x-1/2, -y-1/2, z-1/2'

loop_
_atom_site_label
_atom_site_type_symbol
_atom_site_fract_x
_atom_site_fract_y
_atom_site_fract_z
_atom_site_U_iso_or_equiv
_atom_site_adp_type
_atom_site_occupancy
_atom_site_symmetry_multiplicity
_atom_site_calc_flag
_atom_site_refinement_flags
N1 N 1.06567(11) 0.14376(14) 0.31635(8) 0.0184(3) Uani 1 1 d .
Fe1 Fe 0.969833(17) 0.40637(2) 0.199340(12) 0.01387(6) Uani 1 1 d .
Fe2 Fe 1.015545(19) 0.25063(2) 0.104875(13) 0.01788(7) Uani 1 1 d .
P1 P 0.96192(3) 0.43906(4) 0.32035(2) 0.01379(9) Uani 1 1 d .
S2 S 0.90197(3) 0.20655(4) 0.18214(2) 0.01732(9) Uani 1 1 d .
S1 S 1.13658(3) 0.31142(4) 0.21550(2) 0.01758(9) Uani 1 1 d .
O1 O 1.12691(11) 0.42819(14) 0.02162(8) 0.0354(3) Uani 1 1 d .
O2 O 1.10513(12) -0.00312(14) 0.08503(9) 0.0407(4) Uani 1 1 d .
O3 O 0.81596(11) 0.25483(15) -0.02040(8) 0.0399(4) Uani 1 1 d .
O4 O 0.75940(10) 0.51671(13) 0.11975(8) 0.0302(3) Uani 1 1 d .
O5 O 1.07298(10) 0.64014(13) 0.16224(8) 0.0291(3) Uani 1 1 d .
C1 C 1.08463(14) 0.35761(19) 0.05354(10) 0.0236(4) Uani 1 1 d .
C2 C 1.06988(15) 0.09576(19) 0.09116(10) 0.0249(4) Uani 1 1 d .
C3 C 0.89470(15) 0.25263(19) 0.02752(10) 0.0258(4) Uani 1 1 d .
C4 C 0.84098(14) 0.47189(17) 0.15185(9) 0.0190(4) Uani 1 1 d .
C5 C 1.03307(13) 0.54892(17) 0.17860(9) 0.0192(4) Uani 1 1 d .
C6 C 0.98894(13) 0.60312(16) 0.35491(9) 0.0159(3) Uani 1 1 d .
C7 C 1.08952(14) 0.65762(17) 0.35185(10) 0.0218(4) Uani 1 1 d .
H7A H 1.1408 0.6090 0.3325 0.026 Uiso 1 1 calc R
C8 C 1.11502(16) 0.78159(19) 0.37675(11) 0.0290(4) Uani 1 1 d .
H8A H 1.1833 0.8177 0.3741 0.035 Uiso 1 1 calc R
C9 C 1.04118(17) 0.85294(18) 0.40552(11) 0.0306(4) Uani 1 1 d .
H9A H 1.0594 0.9373 0.4238 0.037 Uiso 1 1 calc R
C10 C 0.94107(16) 0.80113(18) 0.40756(10) 0.0269(4) Uani 1 1 d .
H10A H 0.8900 0.8507 0.4266 0.032 Uiso 1 1 calc R
C11 C 0.91405(14) 0.67712(17) 0.38206(9) 0.0197(4) Uani 1 1 d .
H11A H 0.8445 0.6428 0.3831 0.024 Uiso 1 1 calc R
C12 C 0.83707(13) 0.39414(16) 0.34966(9) 0.0159(3) Uani 1 1 d .
C13 C 0.83341(14) 0.40012(18) 0.42714(10) 0.0222(4) Uani 1 1 d .
H13A H 0.8968 0.4253 0.4650 0.027 Uiso 1 1 calc R
C14 C 0.73838(15) 0.36967(18) 0.44907(10) 0.0253(4) Uani 1 1 d .
H14A H 0.7366 0.3753 0.5018 0.030 Uiso 1 1 calc R
C15 C 0.64573(14) 0.33098(17) 0.39474(10) 0.0225(4) Uani 1 1 d .
H15A H 0.5802 0.3114 0.4100 0.027 Uiso 1 1 calc R
C16 C 0.64908(13) 0.32096(16) 0.31830(10) 0.0192(4) Uani 1 1 d .
H16A H 0.5864 0.2920 0.2810 0.023 Uiso 1 1 calc R
C17 C 0.74405(13) 0.35324(16) 0.29579(9) 0.0164(3) Uani 1 1 d .
H17A H 0.7454 0.3473 0.2430 0.020 Uiso 1 1 calc R
C18 C 0.97103(14) 0.09846(17) 0.26228(10) 0.0223(4) Uani 1 1 d .
H18A H 0.9162 0.0742 0.2913 0.027 Uiso 1 1 calc R
H18B H 0.9918 0.0194 0.2389 0.027 Uiso 1 1 calc R
C19 C 1.15644(14) 0.17513(17) 0.28556(10) 0.0211(4) Uani 1 1 d .
H19A H 1.1763 0.0984 0.2596 0.025 Uiso 1 1 calc R
H19B H 1.2195 0.1955 0.3290 0.025 Uiso 1 1 calc R
C20 C 1.05596(14) 0.20709(16) 0.38702(9) 0.0191(4) Uani 1 1 d .
H20A H 1.1119 0.1702 0.4303 0.023 Uiso 1 1 calc R
H20B H 0.9832 0.1855 0.3958 0.023 Uiso 1 1 calc R
C21 C 1.06838(13) 0.35242(16) 0.39088(9) 0.0177(3) Uani 1 1 d .
H21A H 1.1410 0.3752 0.3824 0.021 Uiso 1 1 calc R
H21B H 1.0668 0.3813 0.4434 0.021 Uiso 1 1 calc R

loop_
_atom_site_aniso_label
_atom_site_aniso_U_11
_atom_site_aniso_U_22
_atom_site_aniso_U_33
_atom_site_aniso_U_23
_atom_site_aniso_U_13
_atom_site_aniso_U_12
N1 0.0180(7) 0.0213(8) 0.0152(7) -0.0009(6) 0.0024(6) 0.0002(6)
Fe1 0.01103(11) 0.01959(13) 0.01115(12) -0.00085(9) 0.00295(9) -0.00041(9)
Fe2 0.01560(12) 0.02580(14) 0.01239(12) -0.00326(9) 0.00366(9) 0.00194(10)
P1 0.01119(19) 0.0187(2) 0.0114(2) -0.00146(16) 0.00258(15) -0.00082(16)
S2 0.01440(19) 0.0219(2) 0.0153(2) -0.00289(16) 0.00270(16) -0.00191(16)
S1 0.01210(19) 0.0261(2) 0.0147(2) -0.00040(16) 0.00355(15) 0.00082(16)
O1 0.0377(8) 0.0419(9) 0.0307(8) 0.0104(7) 0.0165(6) 0.0024(7)
O2 0.0490(9) 0.0306(8) 0.0480(9) -0.0057(7) 0.0224(7) 0.0078(7)
O3 0.0276(7) 0.0593(10) 0.0262(7) -0.0068(7) -0.0063(6) 0.0043(7)
O4 0.0168(6) 0.0321(8) 0.0381(8) 0.0112(6) -0.0004(6) 0.0010(6)
O5 0.0221(7) 0.0278(7) 0.0392(8) 0.0074(6) 0.0111(6) -0.0038(6)
C1 0.0217(9) 0.0328(10) 0.0157(8) -0.0030(8) 0.0033(7) 0.0085(8)
C2 0.0245(9) 0.0329(11) 0.0190(9) -0.0037(8) 0.0087(7) -0.0015(8)
C3 0.0249(10) 0.0347(11) 0.0190(9) -0.0039(8) 0.0079(8) 0.0025(8)
C4 0.0195(9) 0.0216(9) 0.0173(8) 0.0002(7) 0.0069(7) -0.0051(7)
C5 0.0123(8) 0.0284(10) 0.0172(8) -0.0005(7) 0.0040(7) 0.0043(7)
C6 0.0158(8) 0.0201(9) 0.0103(7) -0.0002(6) 0.0003(6) -0.0003(7)
C7 0.0183(8) 0.0274(10) 0.0193(9) -0.0018(7) 0.0039(7) -0.0015(7)
C8 0.0286(10) 0.0306(11) 0.0252(10) 0.0017(8) 0.0013(8) -0.0101(8)
C9 0.0477(12) 0.0175(9) 0.0222(9) 0.0003(7) -0.0001(9) -0.0046(9)
C10 0.0373(11) 0.0246(10) 0.0175(9) 0.0024(7) 0.0044(8) 0.0124(8)
C11 0.0191(8) 0.0244(9) 0.0145(8) 0.0028(7) 0.0019(7) 0.0040(7)
C12 0.0149(8) 0.0177(8) 0.0160(8) 0.0005(6) 0.0054(6) 0.0004(6)
C13 0.0189(8) 0.0321(10) 0.0151(8) -0.0023(7) 0.0030(7) -0.0027(8)
C14 0.0264(9) 0.0357(11) 0.0162(9) 0.0017(8) 0.0098(7) -0.0015(8)
C15 0.0190(8) 0.0259(10) 0.0256(9) 0.0049(7) 0.0116(7) 0.0000(7)
C16 0.0153(8) 0.0203(9) 0.0214(9) 0.0012(7) 0.0031(7) -0.0021(7)
C17 0.0168(8) 0.0186(8) 0.0141(8) 0.0007(6) 0.0044(6) 0.0006(7)
C18 0.0259(9) 0.0189(9) 0.0207(9) 0.0001(7) 0.0031(7) -0.0031(7)
C19 0.0194(9) 0.0246(10) 0.0189(9) 0.0009(7) 0.0038(7) 0.0061(7)
C20 0.0195(8) 0.0221(9) 0.0152(8) 0.0013(7) 0.0031(7) 0.0008(7)
C21 0.0150(8) 0.0233(9) 0.0137(8) -0.0006(7) 0.0013(6) 0.0010(7)

loop_
_atom_type_symbol
_atom_type_description
_atom_type_scat_dispersion_real
_atom_type_scat_dispersion_imag
_atom_type_scat_source
C C 0.0033 0.0016 'International Tables Vol C Tables 4.2.6.8 and 6.1.1.4'
H H 0.0000 0.0000 'International Tables Vol C Tables 4.2.6.8 and 6.1.1.4'
N N 0.0061 0.0033 'International Tables Vol C Tables 4.2.6.8 and 6.1.1.4'
O O 0.0106 0.0060 'International Tables Vol C Tables 4.2.6.8 and 6.1.1.4'
S S 0.1246 0.1234 'International Tables Vol C Tables 4.2.6.8 and 6.1.1.4'
Fe Fe 0.3463 0.8444 'International Tables Vol C Tables 4.2.6.8 and 6.1.1.4'
P P 0.1023 0.0942 'International Tables Vol C Tables 4.2.6.8 and 6.1.1.4'

loop_
_geom_angle_atom_site_label_1
_geom_angle_atom_site_label_2
_geom_angle_atom_site_label_3
_geom_angle
C19 N1 C18 115.63(14)
C19 N1 C20 118.30(14)
C18 N1 C20 120.65(14)
C5 Fe1 C4 88.76(7)
C5 Fe1 P1 101.68(5)
C4 Fe1 P1 98.99(5)
C5 Fe1 S2 158.16(5)
C4 Fe1 S2 91.25(6)
P1 Fe1 S2 99.896(17)
C5 Fe1 S1 87.04(5)
C4 Fe1 S1 159.43(5)
P1 Fe1 S1 101.586(17)
S2 Fe1 S1 85.326(17)
C5 Fe1 Fe2 102.65(5)
C4 Fe1 Fe2 105.06(5)
P1 Fe1 Fe2 145.898(16)
S2 Fe1 Fe2 56.351(13)
S1 Fe1 Fe2 56.507(13)
C3 Fe2 C2 100.64(8)
C3 Fe2 C1 91.32(8)
C2 Fe2 C1 104.22(8)
C3 Fe2 S2 86.04(6)
C2 Fe2 S2 102.47(6)
C1 Fe2 S2 153.21(6)
C3 Fe2 S1 158.83(6)
C2 Fe2 S1 100.03(6)
C1 Fe2 S1 88.01(6)
S2 Fe2 S1 85.104(16)
C3 Fe2 Fe1 102.85(6)
C2 Fe2 Fe1 146.38(6)
C1 Fe2 Fe1 98.97(6)
S2 Fe2 Fe1 56.014(13)
S1 Fe2 Fe1 56.481(13)
C6 P1 C12 104.27(7)
C6 P1 C21 100.74(7)
C12 P1 C21 102.07(7)
C6 P1 Fe1 115.23(5)
C12 P1 Fe1 118.89(5)
C21 P1 Fe1 113.32(5)
C18 S2 Fe1 111.57(6)
C18 S2 Fe2 110.31(6)
Fe1 S2 Fe2 67.635(14)
C19 S1 Fe1 112.79(5)
C19 S1 Fe2 108.72(6)
Fe1 S1 Fe2 67.012(14)
O1 C1 Fe2 178.11(16)
O2 C2 Fe2 177.74(16)
O3 C3 Fe2 178.10(16)
O4 C4 Fe1 177.75(15)
O5 C5 Fe1 177.40(15)
C11 C6 C7 118.65(16)
C11 C6 P1 123.61(13)
C7 C6 P1 117.73(13)
C8 C7 C6 120.70(17)
C8 C7 H7A 119.6
C6 C7 H7A 119.6
C9 C8 C7 120.11(18)
C9 C8 H8A 119.9
C7 C8 H8A 119.9
C10 C9 C8 119.73(17)
C10 C9 H9A 120.1
C8 C9 H9A 120.1
C9 C10 C11 120.72(17)
C9 C10 H10A 119.6
C11 C10 H10A 119.6
C10 C11 C6 120.06(16)
C10 C11 H11A 120.0
C6 C11 H11A 120.0
C17 C12 C13 118.44(15)
C17 C12 P1 121.08(12)
C13 C12 P1 120.48(12)
C14 C13 C12 120.55(16)
C14 C13 H13A 119.7
C12 C13 H13A 119.7
C13 C14 C15 120.47(16)
C13 C14 H14A 119.8
C15 C14 H14A 119.8
C16 C15 C14 119.64(16)
C16 C15 H15A 120.2
C14 C15 H15A 120.2
C15 C16 C17 120.08(16)
C15 C16 H16A 120.0
C17 C16 H16A 120.0
C12 C17 C16 120.78(15)
C12 C17 H17A 119.6
C16 C17 H17A 119.6
N1 C18 S2 118.52(12)
N1 C18 H18A 107.7
S2 C18 H18A 107.7
N1 C18 H18B 107.7
S2 C18 H18B 107.7
H18A C18 H18B 107.1
N1 C19 S1 116.43(11)
N1 C19 H19A 108.2
S1 C19 H19A 108.2
N1 C19 H19B 108.2
S1 C19 H19B 108.2
H19A C19 H19B 107.3
N1 C20 C21 117.56(14)
N1 C20 H20A 107.9
C21 C20 H20A 107.9
N1 C20 H20B 107.9
C21 C20 H20B 107.9
H20A C20 H20B 107.2
C20 C21 P1 114.19(11)
C20 C21 H21A 108.7
P1 C21 H21A 108.7
C20 C21 H21B 108.7
P1 C21 H21B 108.7
H21A C21 H21B 107.6

loop_
_geom_bond_atom_site_label_1
_geom_bond_atom_site_label_2
_geom_bond_distance
N1 C19 1.420(2)
N1 C18 1.421(2)
N1 C20 1.457(2)
Fe1 C5 1.7714(18)
Fe1 C4 1.7748(17)
Fe1 P1 2.2155(5)
Fe1 S2 2.2517(5)
Fe1 S1 2.2743(5)
Fe1 Fe2 2.5113(3)
Fe2 C3 1.7902(19)
Fe2 C2 1.799(2)
Fe2 C1 1.798(2)
Fe2 S2 2.2606(5)
Fe2 S1 2.2750(5)
P1 C6 1.8287(17)
P1 C12 1.8318(16)
P1 C21 1.8405(16)
S2 C18 1.8666(17)
S1 C19 1.8746(17)
O1 C1 1.140(2)
O2 C2 1.141(2)
O3 C3 1.142(2)
O4 C4 1.147(2)
O5 C5 1.149(2)
C6 C11 1.394(2)
C6 C7 1.400(2)
C7 C8 1.384(3)
C7 H7A 0.9500
C8 C9 1.383(3)
C8 H8A 0.9500
C9 C10 1.379(3)
C9 H9A 0.9500
C10 C11 1.390(3)
C10 H10A 0.9500
C11 H11A 0.9500
C12 C17 1.391(2)
C12 C13 1.398(2)
C13 C14 1.381(2)
C13 H13A 0.9500
C14 C15 1.385(3)
C14 H14A 0.9500
C15 C16 1.381(2)
C15 H15A 0.9500
C16 C17 1.390(2)
C16 H16A 0.9500
C17 H17A 0.9500
C18 H18A 0.9900
C18 H18B 0.9900
C19 H19A 0.9900
C19 H19B 0.9900
C20 C21 1.529(2)
C20 H20A 0.9900
C20 H20B 0.9900
C21 H21A 0.9900
C21 H21B 0.9900

loop_
_geom_torsion_atom_site_label_1
_geom_torsion_atom_site_label_2
_geom_torsion_atom_site_label_3
_geom_torsion_atom_site_label_4
_geom_torsion
C5 Fe1 Fe2 C3 -97.24(8)
C4 Fe1 Fe2 C3 -5.10(8)
P1 Fe1 Fe2 C3 128.22(7)
S2 Fe1 Fe2 C3 76.16(6)
S1 Fe1 Fe2 C3 -174.99(7)
C5 Fe1 Fe2 C2 129.53(12)
C4 Fe1 Fe2 C2 -138.33(12)
P1 Fe1 Fe2 C2 -5.01(11)
S2 Fe1 Fe2 C2 -57.07(11)
S1 Fe1 Fe2 C2 51.77(11)
C5 Fe1 Fe2 C1 -3.81(8)
C4 Fe1 Fe2 C1 88.33(8)
P1 Fe1 Fe2 C1 -138.35(6)
S2 Fe1 Fe2 C1 169.59(6)
S1 Fe1 Fe2 C1 -81.56(6)
C5 Fe1 Fe2 S2 -173.40(6)
C4 Fe1 Fe2 S2 -81.25(6)
P1 Fe1 Fe2 S2 52.06(3)
S1 Fe1 Fe2 S2 108.85(2)
C5 Fe1 Fe2 S1 77.76(5)
C4 Fe1 Fe2 S1 169.90(6)
P1 Fe1 Fe2 S1 -56.79(3)
S2 Fe1 Fe2 S1 -108.85(2)
C5 Fe1 P1 C6 13.15(8)
C4 Fe1 P1 C6 -77.44(8)
S2 Fe1 P1 C6 -170.30(6)
S1 Fe1 P1 C6 102.48(6)
Fe2 Fe1 P1 C6 147.90(6)
C5 Fe1 P1 C12 137.98(8)
C4 Fe1 P1 C12 47.39(8)
S2 Fe1 P1 C12 -45.47(6)
S1 Fe1 P1 C12 -132.68(6)
Fe2 Fe1 P1 C12 -87.26(7)
C5 Fe1 P1 C21 -102.16(8)
C4 Fe1 P1 C21 167.26(8)
S2 Fe1 P1 C21 74.39(6)
S1 Fe1 P1 C21 -12.82(6)
Fe2 Fe1 P1 C21 32.60(7)
C5 Fe1 S2 C18 121.50(15)
C4 Fe1 S2 C18 -148.73(8)
P1 Fe1 S2 C18 -49.39(6)
S1 Fe1 S2 C18 51.58(6)
Fe2 Fe1 S2 C18 103.94(6)
C5 Fe1 S2 Fe2 17.56(14)
C4 Fe1 S2 Fe2 107.32(5)
P1 Fe1 S2 Fe2 -153.330(16)
S1 Fe1 S2 Fe2 -52.360(14)
C3 Fe2 S2 C18 145.85(9)
C2 Fe2 S2 C18 45.81(8)
C1 Fe2 S2 C18 -129.09(14)
S1 Fe2 S2 C18 -53.40(6)
Fe1 Fe2 S2 C18 -105.76(6)
C3 Fe2 S2 Fe1 -108.39(6)
C2 Fe2 S2 Fe1 151.58(6)
C1 Fe2 S2 Fe1 -23.33(12)
S1 Fe2 S2 Fe1 52.362(15)
C5 Fe1 S1 C19 151.18(8)
C4 Fe1 S1 C19 -130.35(17)
P1 Fe1 S1 C19 49.86(6)
S2 Fe1 S1 C19 -49.30(6)
Fe2 Fe1 S1 C19 -101.53(6)
C5 Fe1 S1 Fe2 -107.29(5)
C4 Fe1 S1 Fe2 -28.82(16)
P1 Fe1 S1 Fe2 151.390(17)
S2 Fe1 S1 Fe2 52.226(14)
C3 Fe2 S1 C19 121.11(18)
C2 Fe2 S1 C19 -46.30(8)
C1 Fe2 S1 C19 -150.39(8)
S2 Fe2 S1 C19 55.53(6)
Fe1 Fe2 S1 C19 107.49(6)
C3 Fe2 S1 Fe1 13.63(17)
C2 Fe2 S1 Fe1 -153.78(6)
C1 Fe2 S1 Fe1 102.13(6)
S2 Fe2 S1 Fe1 -51.960(15)
C3 Fe2 C1 O1 80(5)
C2 Fe2 C1 O1 -179(100)
S2 Fe2 C1 O1 -4(5)
S1 Fe2 C1 O1 -79(5)
Fe1 Fe2 C1 O1 -23(5)
C3 Fe2 C2 O2 -138(4)
C1 Fe2 C2 O2 128(4)
S2 Fe2 C2 O2 -49(4)
S1 Fe2 C2 O2 38(4)
Fe1 Fe2 C2 O2 -4(4)
C2 Fe2 C3 O3 129(6)
C1 Fe2 C3 O3 -127(6)
S2 Fe2 C3 O3 27(6)
S1 Fe2 C3 O3 -39(6)
Fe1 Fe2 C3 O3 -27(6)
C5 Fe1 C4 O4 26(4)
P1 Fe1 C4 O4 127(4)
S2 Fe1 C4 O4 -132(4)
S1 Fe1 C4 O4 -52(4)
Fe2 Fe1 C4 O4 -77(4)
C4 Fe1 C5 O5 -68(3)
P1 Fe1 C5 O5 -167(3)
S2 Fe1 C5 O5 22(3)
S1 Fe1 C5 O5 92(3)
Fe2 Fe1 C5 O5 37(3)
C12 P1 C6 C11 -11.57(15)
C21 P1 C6 C11 -117.10(14)
Fe1 P1 C6 C11 120.57(13)
C12 P1 C6 C7 170.12(13)
C21 P1 C6 C7 64.58(14)
Fe1 P1 C6 C7 -57.75(14)
C11 C6 C7 C8 1.3(2)
P1 C6 C7 C8 179.70(13)
C6 C7 C8 C9 0.4(3)
C7 C8 C9 C10 -1.5(3)
C8 C9 C10 C11 1.0(3)
C9 C10 C11 C6 0.8(3)
C7 C6 C11 C10 -1.9(2)
P1 C6 C11 C10 179.81(13)
C6 P1 C12 C17 123.02(14)
C21 P1 C12 C17 -132.45(14)
Fe1 P1 C12 C17 -6.97(16)
C6 P1 C12 C13 -57.10(15)
C21 P1 C12 C13 47.44(16)
Fe1 P1 C12 C13 172.91(12)
C17 C12 C13 C14 -1.9(3)
P1 C12 C13 C14 178.20(14)
C12 C13 C14 C15 0.9(3)
C13 C14 C15 C16 1.0(3)
C14 C15 C16 C17 -1.9(3)
C13 C12 C17 C16 1.0(2)
P1 C12 C17 C16 -179.11(13)
C15 C16 C17 C12 0.9(3)
C19 N1 C18 S2 -61.67(18)
C20 N1 C18 S2 91.90(17)
Fe1 S2 C18 N1 -9.58(15)
Fe2 S2 C18 N1 63.57(14)
C18 N1 C19 S1 64.50(18)
C20 N1 C19 S1 -89.72(16)
Fe1 S1 C19 N1 3.11(15)
Fe2 S1 C19 N1 -69.14(13)
C19 N1 C20 C21 48.7(2)
C18 N1 C20 C21 -104.15(18)
N1 C20 C21 P1 63.58(17)
C6 P1 C21 C20 169.68(12)
C12 P1 C21 C20 62.39(13)
Fe1 P1 C21 C20 -66.67(13)
